data_1562165
loop_
_publ_author_name
'Saghatforoush, Lotfali'
'Bakhtiari, Akbar'
'Gheleji, Hojjat'

_publ_section_title
;
 Synthesis, X-ray crystal structure, optical properties and DFT studies of
 a new 2D layered iodide bridged Pb(II) coordination polymer with
 2,3-bis(2-pyridyl)pyrazine
;
_journal_name_full 'Journal of Solid State Chemistry'
_journal_page_first 433
_journal_page_last 440
_journal_paper_doi 10.1016/j.jssc.2014.10.023
_journal_volume 221
_journal_year 2015
_chemical_formula_sum 'C28 H20 I4 N8 Pb2'
_chemical_formula_weight 1389.49
_space_group_crystal_system monoclinic
_space_group_IT_number 4
_space_group_name_Hall 'P 2ybc'
_space_group_name_H-M_alt 'P 1 21 1 (a,b,c-1/4)'
_atom_sites_solution_hydrogens geom
_cell_angle_alpha 90
_cell_angle_beta 109.674(8)
_cell_angle_gamma 90
_cell_formula_units_Z 2
_cell_length_a 7.9685(2)
_cell_length_b 25.2773(5)
_cell_length_c 9.1700(7)
_cell_measurement_reflns_used 6155
_cell_measurement_temperature 163(2)
_cell_measurement_theta_max 72.0
_cell_measurement_theta_min 6.6
_cell_volume 1739.22(17)
_computing_structure_refinement 'SHELXL-2013 (Sheldrick, 2013)'
_diffrn_ambient_temperature 163(2)
_diffrn_detector_area_resol_mean 10
_diffrn_measured_fraction_theta_full 0.979
_diffrn_measured_fraction_theta_max 0.956
_diffrn_measurement_device_type 'Rigaku Spider'
_diffrn_measurement_method \w-scans
_diffrn_radiation_monochromator 'Rigaku VariMax-HF Confocal Optical System'
_diffrn_radiation_source 'Rigaku MM007 rotating anode'
_diffrn_radiation_wavelength 1.54178
_diffrn_reflns_av_R_equivalents 0.0575
_diffrn_reflns_av_unetI/netI 0.0819
_diffrn_reflns_Laue_measured_fraction_full 0.979
_diffrn_reflns_Laue_measured_fraction_max 0.956
_diffrn_reflns_limit_h_max 9
_diffrn_reflns_limit_h_min -6
_diffrn_reflns_limit_k_max 31
_diffrn_reflns_limit_k_min -30
_diffrn_reflns_limit_l_max 11
_diffrn_reflns_limit_l_min -11
_diffrn_reflns_number 17505
_diffrn_reflns_point_group_measured_fraction_full 0.981
_diffrn_reflns_point_group_measured_fraction_max 0.958
_diffrn_reflns_theta_full 67.679
_diffrn_reflns_theta_max 71.986
_diffrn_reflns_theta_min 6.617
_exptl_absorpt_coefficient_mu 46.724
_exptl_absorpt_correction_T_max 1.0
_exptl_absorpt_correction_T_min 0.27
_exptl_absorpt_correction_type multi-scan
_exptl_absorpt_process_details '(ABSCOR; Higashi, 1995)'
_exptl_crystal_colour 'pale yellow'
_exptl_crystal_density_diffrn 2.653
_exptl_crystal_description rod
_exptl_crystal_F_000 1238
_exptl_crystal_size_max 0.454
_exptl_crystal_size_mid 0.050
_exptl_crystal_size_min 0.050
_refine_diff_density_max 4.656
_refine_diff_density_min -6.289
_refine_diff_density_rms 0.520
_refine_ls_abs_structure_details
;
 Refined as a perfect inversion twin.
ISOR restraint used for all C and N atoms.
Certain C and N atoms refined isotropically
with fixed thermal parameters.
All aromitc rings were made planar with a FLAT
command.
Pseudo-symmetry exists and P2(1)/c is an
alternative space group but the current
choice of space group produced superior
statistics.
;
_refine_ls_abs_structure_Flack 0.5
_refine_ls_extinction_coef .
_refine_ls_extinction_method none
_refine_ls_goodness_of_fit_ref 1.159
_refine_ls_hydrogen_treatment constr
_refine_ls_matrix_type full
_refine_ls_number_parameters 355
_refine_ls_number_reflns 6203
_refine_ls_number_restraints 211
_refine_ls_restrained_S_all 1.140
_refine_ls_R_factor_all 0.0830
_refine_ls_R_factor_gt 0.0636
_refine_ls_shift/su_max 0.053
_refine_ls_shift/su_mean 0.001
_refine_ls_structure_factor_coef Fsqd
_refine_ls_weighting_details
;
 w=1/[\s^2^(Fo^2^)+(0.0001P)^2^+111.1734P]
 where P=(Fo^2^+2Fc^2^)/3
;
_refine_ls_weighting_scheme calc
_refine_ls_wR_factor_gt 0.1419
_refine_ls_wR_factor_ref 0.1815
_reflns_Friedel_coverage 0.957
_reflns_Friedel_fraction_full 0.983
_reflns_Friedel_fraction_max 0.959
_reflns_number_gt 5009
_reflns_number_total 6203
_reflns_threshold_expression 'I > 2\s(I)'
_cod_data_source_file JSSC-2015-221-433.cif
_cod_data_source_block shelx
_cod_original_sg_symbol_Hall P21
_cod_original_sg_symbol_H-M P21
_cod_database_code 1562165
_shelx_space_group_comment
;
The symmetry employed for this shelxl refinement is uniquely defined
by the following loop, which should always be used as a source of
symmetry information in preference to the above space-group names.
They are only intended as comments.
;
_shelx_estimated_absorpt_t_min 0.017
_shelx_estimated_absorpt_t_max 0.203
_shelxl_version_number 2013-2

loop_
_space_group_symop_operation_xyz
'x, y, z'
'-x, y+1/2, -z+1/2'

loop_
_atom_site_label
_atom_site_type_symbol
_atom_site_fract_x
_atom_site_fract_y
_atom_site_fract_z
_atom_site_U_iso_or_equiv
_atom_site_adp_type
_atom_site_occupancy
_atom_site_site_symmetry_order
_atom_site_calc_flag
_atom_site_refinement_flags_posn
_atom_site_refinement_flags_adp
_atom_site_refinement_flags_occupancy
_atom_site_disorder_assembly
_atom_site_disorder_group
Pb1 Pb 0.30501(3) 0.24844(2) 0.50130(2) 0.02419(5) Uani 1 1 d . . . . .
Pb2 Pb 0.30593(3) 0.07942(2) 1.00156(2) 0.02405(5) Uani 1 1 d . . . . .
I1 I 0.19694(5) 0.17015(2) 0.73372(4) 0.04222(12) Uani 1 1 d . . . . .
I2 I 0.39892(5) -0.00581(2) 0.80017(4) 0.04320(11) Uani 1 1 d . . . . .
I3 I 0.39910(5) 0.33404(2) 0.29991(5) 0.04359(12) Uani 1 1 d . . . . .
I4 I 0.19680(5) 0.15774(2) 0.23413(4) 0.04179(12) Uani 1 1 d . . . . .
C11 C -0.2424(6) 0.07334(16) 1.1063(5) 0.030 Uiso 1 1 d . U . . .
C13 C -0.3039(5) 0.13190(15) 0.8944(4) 0.0133(3) Uani 1 1 d . U . . .
H13 H -0.3755 0.1598 0.8364 0.016 Uiso 1 1 calc R U . . .
C16 C -0.1348(4) 0.05473(12) 1.0521(4) 0.0045(3) Uani 1 1 d . U . . .
C17 C 0.7450(6) 0.05920(11) 1.2685(5) 0.0200(3) Uani 1 1 d . U . . .
C18 C 0.8932(7) 0.05497(12) 1.4012(5) 0.0264(3) Uani 1 1 d . U . . .
H18 H 1.0122 0.0574 1.4012 0.032 Uiso 1 1 calc R U . . .
C19 C 0.5523(7) 0.04810(14) 1.3833(5) 0.0251(3) Uani 1 1 d . U . . .
H19 H 0.4318 0.0457 1.3791 0.030 Uiso 1 1 calc R U . . .
C20 C 0.6822(8) 0.04204(17) 1.5304(7) 0.0362(3) Uani 1 1 d . U . . .
H20 H 0.6541 0.0351 1.6214 0.043 Uiso 1 1 calc R U . . .
C21 C 0.8513(8) 0.04698(17) 1.5301(6) 0.0362(3) Uani 1 1 d . U . . .
H21 H 0.9458 0.0447 1.6264 0.043 Uiso 1 1 calc R U . . .
N9 N 0.1505(6) 0.00048(16) 1.1096(4) 0.0315(3) Uani 1 1 d . U . . .
C24 C 0.0178(7) -0.08318(16) 1.2285(3) 0.0263(3) Uani 1 1 d . U . . .
H24 H -0.0386 -0.1101 1.2678 0.032 Uiso 1 1 calc R U . . .
C25 C 0.1960(8) -0.0856(2) 1.2411(4) 0.0436(3) Uani 1 1 d . U . . .
H25 H 0.2704 -0.1144 1.2898 0.052 Uiso 1 1 calc R U . . .
C30 C 0.7458(6) 0.26753(11) 0.7394(5) 0.0168(3) Uani 1 1 d . U . . .
C31 C 0.8950(7) 0.27218(11) 0.8803(6) 0.0336(3) Uani 1 1 d . U . . .
H31 H 1.0110 0.2674 0.8749 0.040 Uiso 1 1 calc R U . . .
C32 C 0.5607(7) 0.28472(14) 0.8923(6) 0.0301(3) Uani 1 1 d . U . . .
H32 H 0.4433 0.2892 0.8949 0.036 Uiso 1 1 calc R U . . .
C34 C 0.7046(8) 0.28890(16) 1.0261(7) 0.0372(3) Uani 1 1 d . U . . .
H34 H 0.6844 0.2956 1.1207 0.045 Uiso 1 1 calc R U . . .
C36 C -0.2438(6) 0.25350(15) 0.5918(5) 0.030 Uiso 1 1 d . U . . .
C37 C -0.0767(5) 0.27770(12) 0.5458(4) 0.0175(3) Uani 1 1 d . U . . .
N8 N -0.0402(4) 0.25529(11) 0.4227(3) 0.0106(3) Uani 1 1 d . U . . .
C39 C -0.1736(5) 0.21103(14) 0.3619(4) 0.0057(3) Uani 1 1 d . U . . .
H39 H -0.1578 0.1911 0.2795 0.007 Uiso 1 1 calc R U . . .
C40 C -0.3182(7) 0.1945(2) 0.4082(6) 0.0350(3) Uani 1 1 d . U . . .
H40 H -0.3928 0.1669 0.3521 0.042 Uiso 1 1 calc R U . . .
C50 C 0.0057(7) 0.32452(18) 0.6199(3) 0.0253(3) Uani 1 1 d . U . . .
C51 C 0.2576(8) 0.3709(2) 0.6590(4) 0.0366(3) Uani 1 1 d . U . . .
H51 H 0.3754 0.3741 0.6566 0.044 Uiso 1 1 calc R U . . .
C52 C -0.0936(8) 0.36782(19) 0.6680(4) 0.0339(3) Uani 1 1 d . U . . .
H52 H -0.2117 0.3658 0.6702 0.041 Uiso 1 1 calc R U . . .
C53 C 0.1998(6) 0.41394(17) 0.7059(4) 0.0185(3) Uani 1 1 d . U . . .
H53 H 0.2735 0.4443 0.7357 0.022 Uiso 1 1 calc R U . . .
C54 C 0.0244(9) 0.4138(3) 0.7108(5) 0.0512(3) Uani 1 1 d . U . . .
H54 H -0.0189 0.4450 0.7435 0.061 Uiso 1 1 calc R U . . .
C23 C -0.0239(7) 0.00182(19) 1.1026(5) 0.030 Uiso 1 1 d . U . . .
C26 C 0.2619(7) -0.04105(19) 1.1745(5) 0.0315(3) Uani 1 1 d . U . . .
H26 H 0.3817 -0.0408 1.1761 0.038 Uiso 1 1 calc R U . . .
N1 N 0.5752(5) 0.05599(13) 1.2623(4) 0.0175(3) Uani 1 1 d . U . . .
N2 N -0.3274(5) 0.11305(14) 1.0281(4) 0.0183(3) Uani 1 1 d . U . . .
N3 N -0.1073(5) 0.07301(16) 0.9285(5) 0.030 Uiso 1 1 d . U . . .
N6 N 0.1872(5) 0.32510(13) 0.6153(3) 0.0127(3) Uani 1 1 d . U . . .
N7 N 0.5883(6) 0.27346(14) 0.7467(5) 0.0333(3) Uani 1 1 d . U . . .
N5 N -0.3527(7) 0.21552(19) 0.5230(5) 0.0406(3) Uani 1 1 d . U . . .
C22 C -0.0695(7) -0.0395(2) 1.1558(5) 0.0333(3) Uani 1 1 d . U . . .
C35 C 0.8800(7) 0.28359(15) 1.0279(6) 0.0287(3) Uani 1 1 d . U . . .
H35 H 0.9806 0.2873 1.1194 0.034 Uiso 1 1 calc R U . . .
C14 C -0.1750(8) 0.1092(2) 0.8488(7) 0.0475(3) Uani 1 1 d . U . . .
H14 H -0.1433 0.1209 0.7632 0.057 Uiso 1 1 calc R U . . .

loop_
_atom_site_aniso_label
_atom_site_aniso_U_11
_atom_site_aniso_U_22
_atom_site_aniso_U_33
_atom_site_aniso_U_23
_atom_site_aniso_U_13
_atom_site_aniso_U_12
Pb1 0.02842(9) 0.01883(8) 0.02705(8) -0.00127(7) 0.01162(7) -0.00445(7)
Pb2 0.02559(9) 0.02009(8) 0.02635(8) 0.00104(7) 0.00858(7) -0.00164(7)
I1 0.03188(17) 0.04590(18) 0.04995(18) 0.02416(15) 0.01518(14) 0.00301(15)
I2 0.04660(17) 0.03489(17) 0.05828(18) -0.01498(15) 0.03103(14) -0.00520(15)
I3 0.04674(18) 0.03395(17) 0.06114(19) 0.01451(15) 0.03271(14) 0.00474(15)
I4 0.03046(18) 0.04128(17) 0.05174(19) -0.02598(15) 0.01133(15) -0.00617(15)
C13 0.0121(5) 0.0141(5) 0.0143(5) 0.0006(4) 0.0050(3) -0.0013(4)
C16 0.0034(5) 0.0054(5) 0.0046(5) 0.0010(4) 0.0013(3) -0.0013(4)
C17 0.0197(5) 0.0201(5) 0.0202(5) -0.0001(4) 0.0068(3) 0.0005(4)
C18 0.0263(5) 0.0267(5) 0.0265(5) -0.0001(4) 0.0093(3) 0.0007(4)
C19 0.0250(5) 0.0251(5) 0.0249(5) 0.0002(4) 0.0081(3) -0.0003(4)
C20 0.0364(5) 0.0363(5) 0.0361(5) 0.0002(4) 0.0124(3) 0.0005(4)
C21 0.0361(5) 0.0363(5) 0.0361(5) -0.0002(4) 0.0121(3) -0.0004(4)
N9 0.0325(5) 0.0308(5) 0.0309(5) 0.0005(4) 0.0103(3) -0.0004(4)
C24 0.0264(5) 0.0263(5) 0.0265(5) 0.0008(4) 0.0094(3) -0.0003(4)
C25 0.0438(5) 0.0435(5) 0.0437(5) 0.0004(4) 0.0150(3) 0.0002(4)
C30 0.0167(5) 0.0173(5) 0.0170(5) -0.0004(4) 0.0063(3) -0.0003(4)
C31 0.0336(5) 0.0337(5) 0.0338(5) 0.0003(4) 0.0118(3) -0.0007(4)
C32 0.0298(5) 0.0304(5) 0.0302(5) -0.0004(4) 0.0102(3) 0.0006(4)
C34 0.0373(5) 0.0371(5) 0.0372(5) -0.0004(4) 0.0125(3) 0.0004(4)
C37 0.0176(5) 0.0179(5) 0.0178(5) 0.0008(4) 0.0070(3) -0.0011(4)
N8 0.0100(5) 0.0118(5) 0.0116(5) -0.0001(4) 0.0058(3) -0.0002(4)
C39 0.0049(5) 0.0065(5) 0.0058(5) -0.0002(4) 0.0023(3) 0.0013(4)
C40 0.0345(5) 0.0353(5) 0.0352(5) -0.0003(4) 0.0119(3) -0.0003(4)
C50 0.0260(5) 0.0247(5) 0.0252(5) 0.0006(4) 0.0084(3) -0.0001(4)
C51 0.0365(5) 0.0364(5) 0.0370(5) 0.0003(4) 0.0126(3) -0.0002(4)
C52 0.0340(5) 0.0334(5) 0.0344(5) 0.0000(4) 0.0115(3) -0.0001(4)
C53 0.0184(5) 0.0185(5) 0.0192(5) -0.0002(4) 0.0070(3) -0.0006(4)
C54 0.0514(5) 0.0508(5) 0.0513(5) -0.0003(4) 0.0172(3) 0.0000(4)
C26 0.0315(5) 0.0315(5) 0.0318(5) -0.0003(4) 0.0109(3) 0.0001(4)
N1 0.0176(5) 0.0173(5) 0.0170(5) 0.0002(4) 0.0053(3) 0.0003(4)
N2 0.0182(5) 0.0184(5) 0.0185(5) 0.0011(4) 0.0064(3) -0.0005(4)
N6 0.0119(5) 0.0132(5) 0.0131(5) 0.0000(4) 0.0042(3) -0.0006(4)
N7 0.0332(5) 0.0333(5) 0.0333(5) -0.0002(4) 0.0111(3) -0.0001(4)
N5 0.0409(5) 0.0403(5) 0.0405(5) -0.0006(4) 0.0136(3) -0.0005(4)
C22 0.0333(5) 0.0328(5) 0.0337(5) -0.0001(4) 0.0112(3) 0.0000(4)
C35 0.0288(5) 0.0286(5) 0.0285(5) -0.0002(4) 0.0092(3) -0.0001(4)
C14 0.0476(5) 0.0476(5) 0.0474(5) -0.0002(4) 0.0161(3) -0.0001(4)

loop_
_atom_type_symbol
_atom_type_description
_atom_type_scat_dispersion_real
_atom_type_scat_dispersion_imag
_atom_type_scat_source
C C 0.0181 0.0091 'International Tables Vol C Tables 4.2.6.8 and 6.1.1.4'
H H 0.0000 0.0000 'International Tables Vol C Tables 4.2.6.8 and 6.1.1.4'
N N 0.0311 0.0180 'International Tables Vol C Tables 4.2.6.8 and 6.1.1.4'
I I -0.3257 6.8362 'International Tables Vol C Tables 4.2.6.8 and 6.1.1.4'
Pb Pb -4.0753 8.5060 'International Tables Vol C Tables 4.2.6.8 and 6.1.1.4'

loop_
_geom_angle_atom_site_label_1
_geom_angle_atom_site_label_2
_geom_angle_atom_site_label_3
_geom_angle
_geom_angle_site_symmetry_1
_geom_angle_site_symmetry_3
N6 Pb1 N8 63.82(10) . .
N6 Pb1 N7 78.25(12) . .
N8 Pb1 N7 137.03(13) . .
N6 Pb1 N5 133.50(12) . 1_655
N8 Pb1 N5 162.64(11) . 1_655
N7 Pb1 N5 58.84(14) . 1_655
N6 Pb1 I3 84.79(8) . .
N8 Pb1 I3 103.53(7) . .
N7 Pb1 I3 91.79(10) . .
N5 Pb1 I3 79.86(10) 1_655 .
N6 Pb1 I1 88.74(8) . .
N8 Pb1 I1 74.45(7) . .
N7 Pb1 I1 85.80(10) . .
N5 Pb1 I1 103.96(10) 1_655 .
I3 Pb1 I1 173.443(12) . .
N6 Pb1 I4 144.17(7) . .
N8 Pb1 I4 81.43(7) . .
N7 Pb1 I4 137.36(9) . .
N5 Pb1 I4 81.29(9) 1_655 .
I3 Pb1 I4 95.703(12) . .
I1 Pb1 I4 90.182(12) . .
N1 Pb2 N9 80.70(11) . .
N1 Pb2 I2 95.63(8) . .
N9 Pb2 I2 86.34(9) . .
N1 Pb2 I4 81.92(8) . 1_556
N9 Pb2 I4 87.25(9) . 1_556
I2 Pb2 I4 173.435(12) . 1_556
N1 Pb2 I1 139.17(8) . .
N9 Pb2 I1 139.15(8) . .
I2 Pb2 I1 95.573(13) . .
I4 Pb2 I1 90.204(12) 1_556 .
Pb1 I1 Pb2 150.013(14) . .
Pb2 I4 Pb1 149.959(14) 1_554 .
C16 C11 N2 112.6(5) . .
C16 C11 C17 125.3(4) . 1_455
N2 C11 C17 121.2(4) . 1_455
C14 C13 N2 117.9(4) . .
C11 C16 N3 124.2(4) . .
C11 C16 C23 127.3(4) . .
N3 C16 C23 108.2(4) . .
N1 C17 C18 125.7(5) . .
N1 C17 C11 111.2(3) . 1_655
C18 C17 C11 122.9(5) . 1_655
C21 C18 C17 113.1(5) . .
N1 C19 C20 127.8(6) . .
C21 C20 C19 113.6(6) . .
C18 C21 C20 123.8(5) . .
C23 N9 C26 122.4(5) . .
C23 N9 Pb2 123.1(3) . .
C26 N9 Pb2 114.4(4) . .
C22 C24 C25 114.8(5) . .
C24 C25 C26 115.7(4) . .
N7 C30 C31 118.0(5) . .
N7 C30 C36 116.5(4) . 1_655
C31 C30 C36 125.3(5) . 1_655
C35 C31 C30 124.1(5) . .
C34 C32 N7 119.8(5) . .
C32 C34 C35 122.3(6) . .
N5 C36 C30 113.5(5) . 1_455
N5 C36 C37 127.9(4) . .
C30 C36 C37 117.5(3) 1_455 .
N8 C37 C50 123.1(4) . .
N8 C37 C36 118.0(3) . .
C50 C37 C36 118.3(4) . .
C37 N8 C39 106.9(3) . .
C37 N8 Pb1 107.15(19) . .
C39 N8 Pb1 126.7(2) . .
C40 C39 N8 130.3(4) . .
N5 C40 C39 122.8(5) . .
C37 C50 N6 107.4(4) . .
C37 C50 C52 123.2(4) . .
N6 C50 C52 128.7(4) . .
N6 C51 C53 133.1(6) . .
C54 C52 C50 107.7(5) . .
C51 C53 C54 118.0(5) . .
C53 C54 C52 123.2(6) . .
C22 C23 N9 112.5(5) . .
C22 C23 C16 127.5(5) . .
N9 C23 C16 119.5(4) . .
N9 C26 C25 120.0(5) . .
C19 N1 C17 115.9(4) . .
C19 N1 Pb2 122.4(3) . .
C17 N1 Pb2 121.2(3) . .
C11 N2 C13 124.0(4) . .
C14 N3 C16 129.4(6) . .
C51 N6 C50 109.3(4) . .
C51 N6 Pb1 129.3(4) . .
C50 N6 Pb1 120.9(2) . .
C30 N7 C32 121.5(4) . .
C30 N7 Pb1 119.4(3) . .
C32 N7 Pb1 118.3(3) . .
C40 N5 C36 114.0(5) . .
C40 N5 Pb1 122.4(3) . 1_455
C36 N5 Pb1 106.8(3) . 1_455
C23 C22 C24 134.4(6) . .
C34 C35 C31 114.2(4) . .
N3 C14 C13 111.8(6) . .

loop_
_geom_bond_atom_site_label_1
_geom_bond_atom_site_label_2
_geom_bond_distance
_geom_bond_site_symmetry_2
Pb1 N6 2.528(4) .
Pb1 N8 2.604(3) .
Pb1 N7 2.672(4) .
Pb1 N5 2.794(5) 1_655
Pb1 I3 3.0963(5) .
Pb1 I1 3.2305(5) .
Pb1 I4 3.2527(4) .
Pb2 N1 2.686(3) .
Pb2 N9 2.706(4) .
Pb2 I2 3.0857(5) .
Pb2 I4 3.2362(5) 1_556
Pb2 I1 3.2574(4) .
I4 Pb2 3.2361(5) 1_554
C11 C16 1.221(6) .
C11 N2 1.286(5) .
C11 C17 1.566(7) 1_455
C13 C14 1.359(8) .
C13 N2 1.385(6) .
C16 N3 1.309(6) .
C16 C23 1.584(6) .
C17 N1 1.337(6) .
C17 C18 1.386(6) .
C17 C11 1.566(7) 1_655
C18 C21 1.348(9) .
C19 N1 1.200(7) .
C19 C20 1.405(7) .
C20 C21 1.354(9) .
N9 C23 1.369(7) .
N9 C26 1.374(6) .
C24 C22 1.356(6) .
C24 C25 1.387(8) .
C25 C26 1.460(8) .
C30 N7 1.287(7) .
C30 C31 1.436(6) .
C30 C36 1.428(7) 1_655
C31 C35 1.428(8) .
C32 C34 1.373(7) .
C32 N7 1.453(8) .
C34 C35 1.399(9) .
C36 N5 1.305(6) .
C36 C30 1.428(7) 1_455
C36 C37 1.644(7) .
C37 N8 1.378(5) .
C37 C50 1.412(5) .
N8 C39 1.514(4) .
C39 C40 1.418(8) .
C40 N5 1.289(8) .
C50 N6 1.461(7) .
C50 C52 1.501(7) .
C51 N6 1.291(6) .
C51 C53 1.308(7) .
C52 C54 1.462(8) .
C53 C54 1.414(9) .
C23 C22 1.256(7) .
N3 C14 1.181(7) .
N5 Pb1 2.794(5) 1_455
